data_7160136
loop_
_publ_author_name
'Barranco, Stefano'
'Pagnanini, Alessio'
'Cuccu, Federico'
'Caboni, Pierluigi'
'Guillot, R&#xe9;gis'
'Aitken, David J.'
'Frongia, Angelo'

_publ_section_title
;
 Substrate-dependent regiodivergence in [3 + 2] annulation reactions of
 2-(phenacylethylidene)cyclobutanones with thioureas.
;
_journal_issue 39
_journal_name_full 'Organic &amp; biomolecular chemistry'
_journal_page_first 8048
_journal_page_last 8053
_journal_paper_doi 10.1039/d4ob01103a
_journal_volume 22
_journal_year 2024
_chemical_formula_moiety ' 	C19 H18 N2 O2 S, C H Cl3 '
_chemical_formula_sum 'C20 H19 Cl3 N2 O2 S'
_chemical_formula_weight 457.78
_space_group_crystal_system monoclinic
_space_group_IT_number 14
_space_group_name_Hall '-P 2ybc'
_space_group_name_H-M_alt 'P 1 21/c 1'
_atom_sites_solution_hydrogens geom
_atom_sites_solution_primary difmap
_audit_creation_method SHELXL-2019/3
_audit_update_record
;
2024-06-10 deposited with the CCDC.	2024-09-06 downloaded from the CCDC.
;
_cell_angle_alpha 90
_cell_angle_beta 108.215(4)
_cell_angle_gamma 90
_cell_formula_units_Z 4
_cell_length_a 11.0280(14)
_cell_length_b 18.344(2)
_cell_length_c 11.1908(13)
_cell_measurement_reflns_used 9903
_cell_measurement_temperature 200(1)
_cell_measurement_theta_max 29.63
_cell_measurement_theta_min 2.24
_cell_volume 2150.4(4)
_computing_cell_refinement 'Bruker SAINT'
_computing_data_collection 'Bruker APEX4'
_computing_data_reduction 'Bruker SAINT'
_computing_structure_refinement 'SHELXL-2019/2 (Sheldrick, 2019)'
_computing_structure_solution 'SHELXS-97 (Sheldrick 2008)'
_diffrn_ambient_temperature 200(1)
_diffrn_measured_fraction_theta_full 1.000
_diffrn_measured_fraction_theta_max 0.998
_diffrn_measurement_device_type 'Bruker VENTURE PHOTONIII c7'
_diffrn_measurement_method '\f and \w scans'
_diffrn_radiation_type MoK\a
_diffrn_radiation_wavelength 0.71073
_diffrn_reflns_av_R_equivalents 0.0928
_diffrn_reflns_av_unetI/netI 0.0545
_diffrn_reflns_Laue_measured_fraction_full 1.000
_diffrn_reflns_Laue_measured_fraction_max 0.998
_diffrn_reflns_limit_h_max 15
_diffrn_reflns_limit_h_min -15
_diffrn_reflns_limit_k_max 26
_diffrn_reflns_limit_k_min -26
_diffrn_reflns_limit_l_max 16
_diffrn_reflns_limit_l_min -16
_diffrn_reflns_number 86872
_diffrn_reflns_point_group_measured_fraction_full 1.000
_diffrn_reflns_point_group_measured_fraction_max 0.998
_diffrn_reflns_theta_full 25.000
_diffrn_reflns_theta_max 31.060
_diffrn_reflns_theta_min 2.214
_exptl_absorpt_coefficient_mu 0.542
_exptl_absorpt_correction_T_max 0.9462
_exptl_absorpt_correction_T_min 0.8173
_exptl_absorpt_correction_type multi-scan
_exptl_absorpt_process_details 'Bruker APEX4'
_exptl_crystal_colour colorless
_exptl_crystal_density_diffrn 1.414
_exptl_crystal_description needle
_exptl_crystal_F_000 944
_exptl_crystal_size_max 0.120
_exptl_crystal_size_mid 0.030
_exptl_crystal_size_min 0.020
_refine_diff_density_max 0.661
_refine_diff_density_min -0.530
_refine_diff_density_rms 0.066
_refine_ls_extinction_method none
_refine_ls_goodness_of_fit_ref 1.031
_refine_ls_hydrogen_treatment constr
_refine_ls_matrix_type full
_refine_ls_number_parameters 291
_refine_ls_number_reflns 6870
_refine_ls_number_restraints 0
_refine_ls_restrained_S_all 1.031
_refine_ls_R_factor_all 0.1044
_refine_ls_R_factor_gt 0.0562
_refine_ls_shift/su_max 0.000
_refine_ls_shift/su_mean 0.000
_refine_ls_structure_factor_coef Fsqd
_refine_ls_weighting_details 'w=1/[\s^2^(Fo^2^)+(0.0657P)^2^+1.1406P] where P=(Fo^2^+2Fc^2^)/3'
_refine_ls_weighting_scheme calc
_refine_ls_wR_factor_gt 0.1331
_refine_ls_wR_factor_ref 0.1618
_reflns_Friedel_coverage 0.000
_reflns_number_gt 4277
_reflns_number_total 6870
_reflns_threshold_expression 'I > 2\s(I)'
_cod_data_source_file d4ob01103a2.cif
_cod_data_source_block 5n
_cod_depositor_comments 'Adding full bibliography for 7160135--7160138.cif.'
_cod_original_cell_volume 2150.4(5)
_cod_original_sg_symbol_H-M 'P 21/c'
_cod_database_code 7160136
_shelx_space_group_comment
;
The symmetry employed for this shelxl refinement is uniquely defined
by the following loop, which should always be used as a source of
symmetry information in preference to the above space-group names.
They are only intended as comments.
;
_shelx_estimated_absorpt_t_min 0.939
_shelx_estimated_absorpt_t_max 0.989

loop_
_space_group_symop_operation_xyz
'x, y, z'
'-x, y+1/2, -z+1/2'
'-x, -y, -z'
'x, -y-1/2, z-1/2'

loop_
_atom_site_label
_atom_site_type_symbol
_atom_site_fract_x
_atom_site_fract_y
_atom_site_fract_z
_atom_site_U_iso_or_equiv
_atom_site_adp_type
_atom_site_occupancy
_atom_site_site_symmetry_order
_atom_site_calc_flag
_atom_site_refinement_flags_posn
_atom_site_refinement_flags_adp
_atom_site_refinement_flags_occupancy
_atom_site_disorder_assembly
_atom_site_disorder_group
C21A C 0.9550(15) 0.2188(9) 0.9651(17) 0.057(3) Uani 0.675(3) 1 d . . P A 1
H21A H 0.998198 0.253656 1.033908 0.068 Uiso 0.675(3) 1 calc R U P A 1
Cl1A Cl 0.9142(2) 0.1470(2) 1.0348(3) 0.179(2) Uani 0.675(3) 1 d . . P A 1
Cl2A Cl 1.05573(12) 0.20525(8) 0.88364(13) 0.0743(5) Uani 0.675(3) 1 d . . P A 1
Cl3A Cl 0.80754(18) 0.26748(10) 0.86169(15) 0.0549(4) Uani 0.675(3) 1 d . . P A 1
C21B C 0.937(4) 0.233(2) 0.964(4) 0.052(5) Uani 0.325(3) 1 d . . P A 2
H21B H 1.013374 0.265682 0.985913 0.063 Uiso 0.325(3) 1 calc R U P A 2
Cl1B Cl 0.8985(3) 0.2024(3) 1.0946(3) 0.0883(11) Uani 0.325(3) 1 d . . P A 2
Cl2B Cl 0.9655(7) 0.1372(4) 0.9005(6) 0.222(5) Uani 0.325(3) 1 d . . P A 2
Cl3B Cl 0.8323(7) 0.2618(5) 0.8756(9) 0.188(4) Uani 0.325(3) 1 d . . P A 2
S1 S 0.20636(5) 0.18399(3) 0.68032(5) 0.03615(15) Uani 1 1 d . . . . .
O1 O 0.59759(15) 0.34519(8) 0.67331(13) 0.0387(3) Uani 1 1 d . . . . .
O2 O 0.35178(15) 0.17716(7) 0.31090(12) 0.0336(3) Uani 1 1 d . . . . .
H200 H 0.299705 0.211939 0.297727 0.050 Uiso 1 1 calc R U . . .
N1 N 0.30933(16) 0.14498(8) 0.49977(14) 0.0287(3) Uani 1 1 d . . . . .
N2 N 0.39885(17) 0.24099(9) 0.60990(15) 0.0316(4) Uani 1 1 d . . . . .
H2 H 0.410134 0.277513 0.663259 0.038 Uiso 1 1 calc R U . . .
C2 C 0.61750(19) 0.42237(10) 0.51097(18) 0.0296(4) Uani 1 1 d . . . . .
C3 C 0.6960(2) 0.47102(11) 0.5963(2) 0.0373(5) Uani 1 1 d . . . . .
H3 H 0.719520 0.461162 0.683918 0.045 Uiso 1 1 calc R U . . .
C4 C 0.7399(2) 0.53357(12) 0.5543(2) 0.0457(6) Uani 1 1 d . . . . .
H4 H 0.793252 0.566510 0.613117 0.055 Uiso 1 1 calc R U . . .
C5 C 0.7061(2) 0.54817(13) 0.4270(2) 0.0478(6) Uani 1 1 d . . . . .
H5 H 0.737421 0.590719 0.398142 0.057 Uiso 1 1 calc R U . . .
C6 C 0.6270(3) 0.50093(14) 0.3421(2) 0.0501(6) Uani 1 1 d . . . . .
H6 H 0.602878 0.511364 0.254627 0.060 Uiso 1 1 calc R U . . .
C7 C 0.5826(2) 0.43834(12) 0.3835(2) 0.0404(5) Uani 1 1 d . . . . .
H7 H 0.527901 0.406107 0.324321 0.048 Uiso 1 1 calc R U . . .
C8 C 0.57557(18) 0.35488(10) 0.56087(18) 0.0285(4) Uani 1 1 d . . . . .
C9 C 0.5032(2) 0.29787(10) 0.46664(18) 0.0298(4) Uani 1 1 d . . . . .
H9A H 0.420901 0.318879 0.414672 0.036 Uiso 1 1 calc R U . . .
H9B H 0.553280 0.285466 0.409870 0.036 Uiso 1 1 calc R U . . .
C10 C 0.47726(19) 0.22880(10) 0.52876(17) 0.0272(4) Uani 1 1 d . . . . .
C11 C 0.40513(19) 0.16649(10) 0.43974(17) 0.0284(4) Uani 1 1 d . . . . .
C12 C 0.30753(18) 0.19048(10) 0.59446(17) 0.0269(4) Uani 1 1 d . . . . .
C13 C 0.5916(2) 0.17526(11) 0.5804(2) 0.0355(4) Uani 1 1 d . . . . .
H13A H 0.673483 0.194376 0.574529 0.043 Uiso 1 1 calc R U . . .
H13B H 0.601462 0.157215 0.666279 0.043 Uiso 1 1 calc R U . . .
C14 C 0.5260(2) 0.11993(11) 0.4753(2) 0.0379(5) Uani 1 1 d . . . . .
H14A H 0.566583 0.116554 0.408159 0.046 Uiso 1 1 calc R U . . .
H14B H 0.514467 0.070949 0.507347 0.046 Uiso 1 1 calc R U . . .
C15 C 0.23154(19) 0.08131(11) 0.46324(19) 0.0318(4) Uani 1 1 d . . . . .
C16 C 0.2533(2) 0.02196(11) 0.5436(2) 0.0422(5) Uani 1 1 d . . . . .
H16 H 0.318920 0.023708 0.622379 0.051 Uiso 1 1 calc R U . . .
C17 C 0.1790(3) -0.03983(14) 0.5086(3) 0.0602(7) Uani 1 1 d . . . . .
H17 H 0.192841 -0.080371 0.564085 0.072 Uiso 1 1 calc R U . . .
C18 C 0.0857(3) -0.04299(17) 0.3948(3) 0.0730(9) Uani 1 1 d . . . . .
H18 H 0.035258 -0.085757 0.371239 0.088 Uiso 1 1 calc R U . . .
C19 C 0.0646(3) 0.0157(2) 0.3142(3) 0.0783(10) Uani 1 1 d . . . . .
H19 H 0.000291 0.013095 0.234663 0.094 Uiso 1 1 calc R U . . .
C20 C 0.1371(2) 0.07906(16) 0.3487(2) 0.0545(7) Uani 1 1 d . . . . .
H20 H 0.121598 0.120008 0.294026 0.065 Uiso 1 1 calc R U . . .

loop_
_atom_site_aniso_label
_atom_site_aniso_U_11
_atom_site_aniso_U_22
_atom_site_aniso_U_33
_atom_site_aniso_U_23
_atom_site_aniso_U_13
_atom_site_aniso_U_12
C21A 0.036(6) 0.083(8) 0.052(4) -0.011(4) 0.015(4) -0.002(5)
Cl1A 0.0961(14) 0.243(4) 0.165(3) 0.134(3) -0.0049(15) -0.068(2)
Cl2A 0.0631(8) 0.0833(10) 0.0884(9) -0.0225(7) 0.0405(6) 0.0095(6)
Cl3A 0.0392(7) 0.0641(8) 0.0569(7) -0.0135(5) 0.0083(5) 0.0098(5)
C21B 0.031(7) 0.079(12) 0.049(7) -0.005(7) 0.017(5) 0.025(6)
Cl1B 0.0542(15) 0.113(3) 0.091(2) 0.009(2) 0.0125(14) -0.0132(17)
Cl2B 0.228(8) 0.231(8) 0.175(5) -0.078(5) 0.015(5) 0.167(7)
Cl3B 0.090(4) 0.136(5) 0.272(9) -0.053(5) -0.037(4) 0.049(3)
S1 0.0345(3) 0.0449(3) 0.0343(3) -0.0025(2) 0.0185(2) -0.0054(2)
O1 0.0476(9) 0.0372(8) 0.0309(7) 0.0016(6) 0.0118(6) -0.0070(7)
O2 0.0491(9) 0.0297(7) 0.0266(7) -0.0021(5) 0.0184(6) -0.0028(6)
N1 0.0349(9) 0.0262(8) 0.0289(8) -0.0008(6) 0.0157(7) -0.0045(6)
N2 0.0370(9) 0.0302(8) 0.0338(9) -0.0088(6) 0.0198(7) -0.0072(7)
C2 0.0322(10) 0.0243(8) 0.0344(10) 0.0003(7) 0.0133(8) -0.0004(7)
C3 0.0432(12) 0.0307(10) 0.0368(11) -0.0033(8) 0.0110(9) -0.0054(9)
C4 0.0492(14) 0.0303(11) 0.0566(14) -0.0042(10) 0.0147(11) -0.0093(10)
C5 0.0519(15) 0.0320(11) 0.0626(15) 0.0104(10) 0.0221(12) -0.0045(10)
C6 0.0617(16) 0.0440(13) 0.0450(13) 0.0125(10) 0.0171(12) -0.0068(11)
C7 0.0497(13) 0.0341(11) 0.0354(11) 0.0027(8) 0.0106(10) -0.0075(9)
C8 0.0297(10) 0.0261(9) 0.0316(9) 0.0010(7) 0.0121(8) 0.0015(7)
C9 0.0361(11) 0.0247(8) 0.0302(9) -0.0003(7) 0.0128(8) -0.0038(8)
C10 0.0320(10) 0.0257(8) 0.0278(9) -0.0009(7) 0.0151(7) -0.0016(7)
C11 0.0360(10) 0.0240(8) 0.0293(9) -0.0002(7) 0.0161(8) -0.0017(7)
C12 0.0286(9) 0.0284(9) 0.0248(8) 0.0031(7) 0.0100(7) 0.0017(7)
C13 0.0348(11) 0.0332(10) 0.0399(11) 0.0043(8) 0.0136(9) 0.0029(8)
C14 0.0411(12) 0.0272(9) 0.0505(13) -0.0012(9) 0.0215(10) 0.0039(8)
C15 0.0319(10) 0.0299(9) 0.0368(10) -0.0044(8) 0.0154(8) -0.0056(8)
C16 0.0425(13) 0.0297(10) 0.0558(14) 0.0038(9) 0.0173(11) -0.0042(9)
C17 0.0621(17) 0.0314(12) 0.096(2) -0.0008(13) 0.0372(16) -0.0110(11)
C18 0.070(2) 0.0578(18) 0.100(3) -0.0285(17) 0.0391(19) -0.0368(16)
C19 0.067(2) 0.096(3) 0.0639(19) -0.0165(18) 0.0091(16) -0.0453(19)
C20 0.0488(15) 0.0630(16) 0.0451(14) 0.0014(12) 0.0051(11) -0.0179(12)

loop_
_atom_type_symbol
_atom_type_description
_atom_type_scat_dispersion_real
_atom_type_scat_dispersion_imag
_atom_type_scat_source
C C 0.0034 0.0017 'International Tables Vol C Tables 4.2.6.8 and 6.1.1.4'
H H 0.0000 0.0000 'International Tables Vol C Tables 4.2.6.8 and 6.1.1.4'
N N 0.0066 0.0034 'International Tables Vol C Tables 4.2.6.8 and 6.1.1.4'
O O 0.0114 0.0062 'International Tables Vol C Tables 4.2.6.8 and 6.1.1.4'
S S 0.1246 0.1234 'International Tables Vol C Tables 4.2.6.8 and 6.1.1.4'
Cl Cl 0.1484 0.1585 'International Tables Vol C Tables 4.2.6.8 and 6.1.1.4'

loop_
_geom_angle_atom_site_label_1
_geom_angle_atom_site_label_2
_geom_angle_atom_site_label_3
_geom_angle
_geom_angle_site_symmetry_1
_geom_angle_site_symmetry_3
_geom_angle_publ_flag
Cl2A C21A Cl1A 117.7(9) . . ?
Cl2A C21A Cl3A 109.2(10) . . ?
Cl1A C21A Cl3A 110.7(9) . . ?
Cl3B C21B Cl1B 111(2) . . ?
Cl3B C21B Cl2B 106(2) . . ?
Cl1B C21B Cl2B 97(2) . . ?
C12 N1 C15 124.93(16) . . ?
C12 N1 C11 112.33(15) . . ?
C15 N1 C11 122.70(15) . . ?
C12 N2 C10 112.52(15) . . ?
C7 C2 C3 118.86(18) . . ?
C7 C2 C8 122.81(18) . . ?
C3 C2 C8 118.33(18) . . ?
C4 C3 C2 120.5(2) . . ?
C5 C4 C3 120.1(2) . . ?
C6 C5 C4 119.9(2) . . ?
C5 C6 C7 120.3(2) . . ?
C6 C7 C2 120.4(2) . . ?
O1 C8 C2 121.57(17) . . ?
O1 C8 C9 120.50(17) . . ?
C2 C8 C9 117.93(16) . . ?
C10 C9 C8 112.96(15) . . ?
N2 C10 C9 113.10(15) . . ?
N2 C10 C13 115.81(16) . . ?
C9 C10 C13 116.75(17) . . ?
N2 C10 C11 103.14(15) . . ?
C9 C10 C11 116.82(15) . . ?
C13 C10 C11 88.11(14) . . ?
O2 C11 N1 112.30(16) . . ?
O2 C11 C14 113.65(16) . . ?
N1 C11 C14 115.04(16) . . ?
O2 C11 C10 121.66(15) . . ?
N1 C11 C10 101.56(14) . . ?
C14 C11 C10 90.80(15) . . ?
N2 C12 N1 109.46(16) . . ?
N2 C12 S1 125.39(14) . . ?
N1 C12 S1 125.14(15) . . ?
C14 C13 C10 89.99(15) . . ?
C11 C14 C13 89.66(15) . . ?
C20 C15 C16 120.6(2) . . ?
C20 C15 N1 120.13(19) . . ?
C16 C15 N1 119.30(19) . . ?
C17 C16 C15 119.6(2) . . ?
C18 C17 C16 120.4(3) . . ?
C17 C18 C19 120.1(3) . . ?
C18 C19 C20 120.3(3) . . ?
C15 C20 C19 119.0(3) . . ?

loop_
_geom_bond_atom_site_label_1
_geom_bond_atom_site_label_2
_geom_bond_distance
_geom_bond_site_symmetry_2
_geom_bond_publ_flag
C21A Cl2A 1.661(15) . ?
C21A Cl1A 1.66(2) . ?
C21A Cl3A 1.899(15) . ?
C21B Cl3B 1.37(3) . ?
C21B Cl1B 1.73(4) . ?
C21B Cl2B 1.96(3) . ?
S1 C12 1.6890(19) . ?
O1 C8 1.218(2) . ?
O2 C11 1.390(2) . ?
N1 C12 1.354(2) . ?
N1 C15 1.431(2) . ?
N1 C11 1.472(2) . ?
N2 C12 1.339(2) . ?
N2 C10 1.454(2) . ?
C2 C7 1.388(3) . ?
C2 C3 1.393(3) . ?
C2 C8 1.490(3) . ?
C3 C4 1.383(3) . ?
C4 C5 1.381(3) . ?
C5 C6 1.377(4) . ?
C6 C7 1.384(3) . ?
C8 C9 1.522(3) . ?
C9 C10 1.515(3) . ?
C10 C13 1.560(3) . ?
C10 C11 1.561(3) . ?
C11 C14 1.527(3) . ?
C13 C14 1.550(3) . ?
C15 C20 1.376(3) . ?
C15 C16 1.385(3) . ?
C16 C17 1.382(3) . ?
C17 C18 1.365(5) . ?
C18 C19 1.378(5) . ?
C19 C20 1.395(4) . ?
